data_2012112
loop_
_publ_author_name
'Delgado, Gerzon'
'Mora, Asilo\'e J.'
'Bahsas, Ali'

_publ_section_title
;
 Zwitterionic 4-piperidinecarboxylic acid monohydrate
;
_journal_issue 8
_journal_name_full 'Acta Crystallographica Section C'
_journal_page_first 965
_journal_page_last 967
_journal_paper_doi 10.1107/S0108270101007958
_journal_volume 57
_journal_year 2001
_chemical_formula_moiety 'C6 H11 N O2 , H2 O'
_chemical_formula_sum 'C6 H13 N O3'
_chemical_formula_weight 147.17
_chemical_name_common 'isonipecotic acid'
_chemical_name_systematic
;
4-piperidinecarboxylic acid
;
_space_group_IT_number 33
_symmetry_cell_setting orthorhombic
_symmetry_space_group_name_Hall 'P 2c -2n'
_symmetry_space_group_name_H-M 'P n a 21'
_cell_angle_alpha 90.00
_cell_angle_beta 90.00
_cell_angle_gamma 90.00
_cell_formula_units_Z 4
_cell_length_a 11.9647(11)
_cell_length_b 8.3276(7)
_cell_length_c 7.6054(7)
_cell_measurement_reflns_used 4773
_cell_measurement_temperature 293(2)
_cell_measurement_theta_max 25.4
_cell_measurement_theta_min 1.5
_cell_volume 757.78(12)
_computing_cell_refinement 'SAINT (Siemens, 1996)'
_computing_data_collection 'SMART (Siemens, 1996)'
_computing_data_reduction 'SHELXTL (Siemens, 1996)'
_computing_molecular_graphics 'ORTEPIII (Burnett & Johnson,  1996; Farrugia, 1997)'
_computing_publication_material 'PLATON (Spek, 2000)'
_computing_structure_refinement 'SHELXL97 (Sheldrick, 1997)'
_computing_structure_solution 'SHELXS97 (Sheldrick, 1997)'
_diffrn_ambient_temperature 293(2)
_diffrn_measured_fraction_theta_full 1.000
_diffrn_measured_fraction_theta_max 1.000
_diffrn_measurement_device_type 'Siemens CCD area detector'
_diffrn_measurement_method '\f and \w scans'
_diffrn_radiation_monochromator graphite
_diffrn_radiation_source 'sealed tube'
_diffrn_radiation_type MoK\a
_diffrn_radiation_wavelength .71073
_diffrn_reflns_av_R_equivalents .038
_diffrn_reflns_av_sigmaI/netI .0140
_diffrn_reflns_limit_h_max 14
_diffrn_reflns_limit_h_min -14
_diffrn_reflns_limit_k_max 10
_diffrn_reflns_limit_k_min -10
_diffrn_reflns_limit_l_max 9
_diffrn_reflns_limit_l_min -9
_diffrn_reflns_number 6524
_diffrn_reflns_theta_full 25.36
_diffrn_reflns_theta_max 25.36
_diffrn_reflns_theta_min 2.98
_exptl_absorpt_coefficient_mu .103
_exptl_absorpt_correction_type none
_exptl_crystal_colour colourless
_exptl_crystal_density_diffrn 1.290
_exptl_crystal_density_method 'not measured'
_exptl_crystal_description plate
_exptl_crystal_F_000 320
_exptl_crystal_size_max .4
_exptl_crystal_size_mid .4
_exptl_crystal_size_min .3
_refine_diff_density_max .292
_refine_diff_density_min -.192
_refine_ls_extinction_method none
_refine_ls_goodness_of_fit_ref 1.05
_refine_ls_hydrogen_treatment mixed
_refine_ls_matrix_type full
_refine_ls_number_parameters 105
_refine_ls_number_reflns 754
_refine_ls_number_restraints 1
_refine_ls_restrained_S_all 1.05
_refine_ls_R_factor_all .038
_refine_ls_R_factor_gt .037
_refine_ls_shift/su_max .012
_refine_ls_shift/su_mean .001
_refine_ls_structure_factor_coef Fsqd
_refine_ls_weighting_details 'calc w=1/[\s^2^(Fo^2^)+(0.0654P)^2^+0.1836P] where P=(Fo^2^+2Fc^2^)/3'
_refine_ls_weighting_scheme calc
_refine_ls_wR_factor_ref .101
_reflns_number_gt 734
_reflns_number_total 754
_reflns_threshold_expression I>2\s(I)
_cod_data_source_file bk1590.cif
_cod_data_source_block I
_cod_database_code 2012112
_cod_database_fobs_code 2012112

loop_
_symmetry_equiv_pos_as_xyz
'x, y, z'
'-x, -y, z+1/2'
'x+1/2, -y+1/2, z'
'-x+1/2, y+1/2, z+1/2'

loop_
_atom_site_label
_atom_site_fract_x
_atom_site_fract_y
_atom_site_fract_z
_atom_site_U_iso_or_equiv
_atom_site_adp_type
_atom_site_calc_flag
_atom_site_refinement_flags
_atom_site_occupancy
_atom_site_disorder_assembly
_atom_site_disorder_group
_atom_site_type_symbol
C1 .1857(2) .0763(3) .3030(3) .0319(5) Uani d . 1 . . C
C2 .1668(2) .0637(3) .1041(3) .0303(5) Uani d . 1 . . C
H2 .1411 -.0456 .0790 .036 Uiso calc . 1 . . H
C3 .0790(2) .1790(3) .0341(3) .0380(6) Uani d . 1 . . C
H3A .1000 .2882 .0635 .046 Uiso calc . 1 . . H
H3B .0077 .1564 .0898 .046 Uiso calc . 1 . . H
C4 .0669(2) .1634(3) -.1647(4) .0453(7) Uani d . 1 . . C
H4A .0385 .0575 -.1935 .054 Uiso calc . 1 . . H
H4B .0136 .2423 -.2070 .054 Uiso calc . 1 . . H
C5 .2622(3) .0720(4) -.1905(4) .0453(7) Uani d . 1 . . C
H5A .3327 .0929 -.2494 .054 Uiso calc . 1 . . H
H5B .2391 -.0366 -.2188 .054 Uiso calc . 1 . . H
C6 .2772(2) .0885(3) .0064(4) .0404(6) Uani d . 1 . . C
H6A .3063 .1945 .0330 .048 Uiso calc . 1 . . H
H6B .3313 .0099 .0467 .048 Uiso calc . 1 . . H
N1 .1760(2) .1883(3) -.2530(3) .0393(5) Uani d . 1 . . N
H1A .200(3) .285(4) -.220(5) .048(8) Uiso d . 1 . . H
H1B .166(3) .172(3) -.374(5) .047(9) Uiso d . 1 . . H
O1 .2552(2) -.0179(2) .3692(3) .0476(5) Uani d . 1 . . O
O2 .1331(2) .1781(3) .3884(3) .0544(6) Uani d . 1 . . O
OW1 .4490(3) .1485(6) -.5067(5) .120(2) Uani d . 1 . . O
H1W .497(6) .192(8) -.580(10) .144 Uiso d . 1 . . H
H2W .405(5) .090(7) -.570(10) .144 Uiso d . 1 . . H

loop_
_atom_site_aniso_label
_atom_site_aniso_U_11
_atom_site_aniso_U_22
_atom_site_aniso_U_33
_atom_site_aniso_U_12
_atom_site_aniso_U_13
_atom_site_aniso_U_23
C1 .0399(8) .0366(9) .0199(8) -.0016(6) .0001(7) .0023(6)
C2 .0388(9) .0315(8) .0206(9) -.0025(6) -.0001(6) .0014(6)
C3 .0365(9) .0520(10) .0260(10) .0030(7) -.0006(7) .0054(8)
C4 .0460(10) .0610(10) .0290(10) -.0047(8) -.0108(8) .0074(8)
C5 .0570(10) .0540(10) .0265(9) .0048(9) .0112(8) .0017(9)
C6 .0403(9) .0550(10) .0264(9) .0041(7) .0016(8) .0050(8)
N1 .0610(10) .0400(8) .0182(7) -.0066(7) -.0008(7) .0016(6)
O1 .0660(8) .0462(8) .0302(7) .0141(6) -.0118(6) .0007(6)
O2 .0696(9) .0689(9) .0251(6) .0289(8) -.0033(6) -.0068(6)
OW1 .100(2) .192(3) .0640(10) -.084(2) .0140(10) -.026(2)

loop_
_atom_type_symbol
_atom_type_description
_atom_type_scat_dispersion_real
_atom_type_scat_dispersion_imag
_atom_type_scat_source
C C .0033 .0016 'International Tables Vol C Tables 4.2.6.8 and 6.1.1.4'
H H .0000 .0000 'International Tables Vol C Tables 4.2.6.8 and 6.1.1.4'
O O .0106 .0060 'International Tables Vol C Tables 4.2.6.8 and 6.1.1.4'
N N .0061 .0033 'International Tables Vol C Tables 4.2.6.8 and 6.1.1.4'

loop_
_geom_angle_atom_site_label_1
_geom_angle_atom_site_label_2
_geom_angle_atom_site_label_3
_geom_angle
_geom_angle_publ_flag
O2 C1 O1 123.8(2) yes
O2 C1 C2 119.2(2) yes
O1 C1 C2 116.9(2) yes
C3 C2 C6 110.0(2) ?
C3 C2 C1 113.8(2) ?
C6 C2 C1 110.0(2) ?
C2 C3 C4 111.0(2) ?
N1 C4 C3 110.7(2) yes
N1 C5 C6 109.8(2) yes
C5 C6 C2 111.5(2) ?
C4 N1 C5 111.9(2) yes

loop_
_geom_bond_atom_site_label_1
_geom_bond_atom_site_label_2
_geom_bond_site_symmetry_2
_geom_bond_distance
_geom_bond_publ_flag
C1 O2 . 1.240(3) yes
C1 O1 . 1.248(3) yes
C1 C2 . 1.534(3) yes
C2 C3 . 1.519(3) yes
C2 C6 . 1.530(3) yes
C3 C4 . 1.525(3) yes
C4 N1 . 1.483(4) yes
C5 N1 . 1.493(4) yes
C5 C6 . 1.514(4) yes

loop_
_geom_hbond_atom_site_label_D
_geom_hbond_atom_site_label_H
_geom_hbond_atom_site_label_A
_geom_hbond_site_symmetry_A
_geom_hbond_distance_DH
_geom_hbond_distance_HA
_geom_hbond_distance_DA
_geom_hbond_angle_DHA
N1 H1A O1 4_554 .89(4) 1.86(4) 2.744(3) 175(4)
N1 H1B O2 1_554 .94(4) 1.85(4) 2.776(3) 169(3)
OW1 H1W O2 3_554 .87(8) 1.97(7) 2.752(4) 149(8)
OW1 H2W O1 1_554 .85(7) 2.06(6) 2.862(4) 157(7)

loop_
_cod_related_entry_id
_cod_related_entry_database
_cod_related_entry_code
1 ChemSpider 21107365
